data_7007264
loop_
_publ_author_name
'Baker, Murray V.'
'Barnard, Peter J.'
'Berners-Price, Susan J'
'Brayshaw, Simon K.'
'Hickey, James L.'
'Skelton, Brian W.'
'White, Allan H.'

_publ_section_title
;
 Cationic, linear Au(I) N-heterocyclic carbene complexes: synthesis,
 structure and anti-mitochondrial activity.
;
_journal_issue 30
_journal_name_full 'Dalton transactions (Cambridge, England : 2003)'
_journal_page_first 3708
_journal_page_last 3715
_journal_paper_doi 10.1039/B602560A
_journal_year 2006
_chemical_formula_sum 'C12 H20 Au F6 N4 P'
_chemical_formula_weight 562.25
_space_group_IT_number 64
_symmetry_cell_setting orthorhombic
_symmetry_space_group_name_Hall '-C 2ac 2'
_symmetry_space_group_name_H-M 'C m c a'
_audit_creation_date 03-10-06
_audit_creation_method Xtal3.6
_cell_angle_alpha 90.00000
_cell_angle_beta 90.00000
_cell_angle_gamma 90.00000
_cell_formula_units_Z 8
_cell_length_a 15.221(5)
_cell_length_b 21.319(6)
_cell_length_c 10.959(3)
_cell_measurement_reflns_used 2768
_cell_measurement_temperature 150(2)
_cell_measurement_theta_max 23.36
_cell_measurement_theta_min 2.46
_cell_volume 3556.2(18)
_computing_cell_refinement 'Siemens SAINT (Siemens, 1995)'
_computing_data_collection 'Siemens SMART (Siemens, 1995)'
_computing_data_reduction 'xtal ADDREF SORTRF'
_computing_molecular_graphics xtal
_computing_publication_material 'xtal BONDLA CIFIO'
_computing_structure_refinement 'xtal CRYLSQ'
_computing_structure_solution xtal
_diffrn_ambient_temperature 150(2)
_diffrn_measured_fraction_theta_full 1.0
_diffrn_measured_fraction_theta_max 1.0
_diffrn_measurement_device_type
;
Bruker SMART CCD diffractometer
;
_diffrn_measurement_method '\w scans'
_diffrn_radiation_detector 'CCD area detector'
_diffrn_radiation_monochromator graphite
_diffrn_radiation_source 'sealed tube'
_diffrn_radiation_type 'Mo K\a'
_diffrn_radiation_wavelength .71073
_diffrn_reflns_av_R_equivalents .070
_diffrn_reflns_av_sigmaI/netI .074
_diffrn_reflns_limit_h_max 18
_diffrn_reflns_limit_h_min -18
_diffrn_reflns_limit_k_max 25
_diffrn_reflns_limit_k_min -25
_diffrn_reflns_limit_l_max 12
_diffrn_reflns_limit_l_min -12
_diffrn_reflns_number 11785
_diffrn_reflns_theta_full 25.00
_diffrn_reflns_theta_max 25.00
_diffrn_reflns_theta_min 1.91
_diffrn_standards_decay_% 0
_diffrn_standards_number 0
_exptl_absorpt_coefficient_mu 8.424
_exptl_absorpt_correction_T_max 1
_exptl_absorpt_correction_T_min .63
_exptl_absorpt_correction_type multi-scan
_exptl_absorpt_process_details
;
SADABS; Sheldrick, 1996
;
_exptl_crystal_colour colourless
_exptl_crystal_density_diffrn 2.1
_exptl_crystal_density_method 'not measured'
_exptl_crystal_description cuboid
_exptl_crystal_F_000 2144
_exptl_crystal_size_max .13
_exptl_crystal_size_mid .12
_exptl_crystal_size_min .1
_refine_diff_density_max 4.393
_refine_diff_density_min -4.445
_refine_ls_extinction_method none
_refine_ls_goodness_of_fit_all 1.138
_refine_ls_goodness_of_fit_ref 1.177
_refine_ls_hydrogen_treatment noref
_refine_ls_matrix_type full
_refine_ls_number_constraints 0
_refine_ls_number_parameters 117
_refine_ls_number_reflns 1160
_refine_ls_number_restraints 1
_refine_ls_R_factor_all .133
_refine_ls_R_factor_gt .108
_refine_ls_shift/su_max .0001
_refine_ls_shift/su_mean .00003
_refine_ls_structure_factor_coef F
_refine_ls_weighting_scheme calc
_refine_ls_wR_factor_all .187
_refine_ls_wR_factor_ref .164
_reflns_d_resolution_high .842
_reflns_d_resolution_low 10.637
_reflns_Friedel_coverage 0
_reflns_limit_h_max 18
_reflns_limit_h_min 0
_reflns_limit_k_max 25
_reflns_limit_k_min 0
_reflns_limit_l_max 12
_reflns_limit_l_min 0
_reflns_number_gt 1160
_reflns_number_total 1601
_reflns_threshold_expression 'F > 4.00 sig(F )'
_cod_data_source_file B602560A.txt
_cod_data_source_block 2.pf6
_cod_original_sg_symbol_Hall -c_2ac_2
_cod_original_sg_symbol_H-M C_m_c_a
_cod_original_formula_sum 'C12 H20 Au1 F6 N4 P1'
_cod_database_code 7007264

loop_
_symmetry_equiv_pos_as_xyz
+x,+y,+z
1/2-x,-y,1/2+z
+x,-y,-z
1/2-x,+y,1/2-z
-x,-y,-z
1/2+x,+y,1/2-z
-x,+y,+z
1/2+x,-y,1/2+z
1/2+x,1/2+y,+z
-x,1/2-y,1/2+z
1/2+x,1/2-y,-z
-x,1/2+y,1/2-z
1/2-x,1/2-y,-z
+x,1/2+y,1/2-z
1/2-x,1/2+y,+z
+x,1/2-y,1/2+z

loop_
_atom_site_label
_atom_site_fract_x
_atom_site_fract_y
_atom_site_fract_z
_atom_site_U_iso_or_equiv
_atom_site_adp_type
_atom_site_calc_flag
_atom_site_calc_attached_atom
_atom_site_occupancy
_atom_site_disorder_assembly
_atom_site_disorder_group
Au .11581(9) .50000 .50000 .0885(12) Uani ? ? 1.00000 ? ?
C1 .1175(13) .5707(17) .615(2) .09(2) Uani ? ? 1.00000 ? ?
N2 .1165(14) .6338(15) .591(2) .11(2) Uani ? ? 1.00000 ? ?
C21 .109(3) .657(2) .477(4) .16(4) Uani ? ? 1.00000 ? ?
C22 .188(3) .6690(19) .427(3) .14(3) Uani ? ? 1.00000 ? ?
C3 .123(2) .6720(14) .691(4) .12(2) Uani ? ? 1.00000 ? ?
C4 .131(2) .632(2) .786(4) .14(3) Uani ? ? 1.00000 ? ?
N5 .1260(14) .5727(11) .738(2) .113(18) Uani ? ? 1.00000 ? ?
C51 .133(3) .5171(16) .825(3) .20(4) Uani ? ? 1.00000 ? ?
P .00000 .6517(3) .1201(6) .070(5) Uani ? ? 1.00000 ? ?
F1 .00000 .5959(8) .0252(12) .085(12) Uani ? ? 1.00000 ? ?
F2 .1035(13) .6524(10) .1206(18) .145(17) Uani ? ? 1.00000 ? ?
F3 .00000 .7072(8) .2168(14) .134(17) Uani ? ? 1.00000 ? ?
F4 .00000 .6982(10) .0101(14) .15(3) Uani ? ? 1.00000 ? ?
F5 .00000 .6049(7) .2293(12) .088(11) Uani ? ? 1.00000 ? ?
H21a .07174 .69431 .48161 .15500 Uiso ? ? 1.00000 ? ?
H21b .07480 .62682 .42884 .15500 Uiso ? ? 1.00000 ? ?
H22a .17851 .68687 .34792 .17400 Uiso ? ? 1.00000 ? ?
H22b .21859 .63116 .41999 .17400 Uiso ? ? 1.00000 ? ?
H22c .21723 .69772 .47715 .17400 Uiso ? ? 1.00000 ? ?
H3 .12037 .71835 .70108 .15400 Uiso ? ? 1.00000 ? ?
H4 .13163 .64727 .86184 .13800 Uiso ? ? 1.00000 ? ?
H51a .13664 .53400 .90746 .29400 Uiso ? ? 1.00000 ? ?
H51b .19013 .49736 .81031 .29400 Uiso ? ? 1.00000 ? ?
H51c .08701 .48932 .81874 .29400 Uiso ? ? 1.00000 ? ?

loop_
_atom_site_aniso_label
_atom_site_aniso_U_11
_atom_site_aniso_U_22
_atom_site_aniso_U_33
_atom_site_aniso_U_12
_atom_site_aniso_U_13
_atom_site_aniso_U_23
Au .0610(11) .1121(13) .0923(13) .00000 .00000 -.0549(8)
C1 .044(14) .17(3) .061(16) -.013(14) -.001(9) -.021(17)
N2 .12(2) .14(2) .073(17) .003(15) -.041(12) -.034(16)
C21 .22(6) .11(3) .14(4) .07(3) -.08(4) -.07(3)
C22 .16(3) .20(4) .047(17) -.01(3) -.012(18) .02(2)
C3 .13(2) .10(2) .12(3) -.020(16) .03(2) -.07(2)
C4 .16(3) .16(3) .10(3) -.08(2) .06(2) -.08(2)
N5 .098(16) .134(19) .11(2) -.036(13) .052(13) -.048(16)
C51 .36(7) .15(3) .09(3) -.14(4) .14(4) -.04(2)
P .119(7) .067(4) .024(4) .00000 .00000 -.002(3)
F1 .146(19) .081(10) .028(7) .00000 .00000 -.014(6)
F2 .127(16) .20(2) .107(14) -.050(13) .000(11) .004(14)
F3 .28(3) .075(10) .042(10) .00000 .00000 -.009(8)
F4 .33(5) .079(12) .043(11) .00000 .00000 .013(8)
F5 .153(17) .086(9) .026(7) .00000 .00000 .007(7)

loop_
_atom_type_symbol
_atom_type_description
_atom_type_oxidation_number
_atom_type_number_in_cell
_atom_type_scat_dispersion_real
_atom_type_scat_dispersion_imag
_atom_type_scat_source
C ? 0 96 .002 .002 'Int Tables Vol IV Tables 2.2B and 2.3.1'
H ? 0 160 0 0 'Int Tables Vol IV Tables 2.2B and 2.3.1'
Au ? 0 8 -2.688 8.798 'Int Tables Vol IV Tables 2.2B and 2.3.1'
F ? 0 48 .014 .01 'Int Tables Vol IV Tables 2.2B and 2.3.1'
P ? 0 8 .09 .095 'Int Tables Vol IV Tables 2.2B and 2.3.1'
N ? 0 32 .004 .003 'Int Tables Vol IV Tables 2.2B and 2.3.1'

loop_
_diffrn_attenuator_code
_diffrn_attenuator_scale
? ?

loop_
_geom_angle_atom_site_label_1
_geom_angle_atom_site_label_2
_geom_angle_atom_site_label_3
_geom_angle_site_symmetry_1
_geom_angle_site_symmetry_2
_geom_angle_site_symmetry_3
_geom_angle
_geom_angle_publ_flag
C1 Au C1 . . '3 566' 178.5(8) ?
C1 Au Au . . '5 566' 90.7(6) ?
C1 Au Au '3 566' . '5 566' 90.7(6) ?
Au C1 N2 . . . 129(2) ?
Au C1 N5 . . . 131(3) ?
N2 C1 N5 . . . 99(3) ?
C1 N2 C21 . . . 122(3) ?
C1 N2 C3 . . . 116(3) ?
C21 N2 C3 . . . 122(3) ?
N2 C21 C22 . . . 112(4) ?
N2 C21 H21a . . . 107 ?
N2 C21 H21b . . . 108 ?
C22 C21 H21a . . . 112 ?
C22 C21 H21b . . . 113 ?
H21a C21 H21b . . . 105 ?
C21 C22 H22a . . . 108 ?
C21 C22 H22b . . . 108 ?
C21 C22 H22c . . . 108 ?
H22a C22 H22b . . . 111 ?
H22a C22 H22c . . . 110 ?
H22b C22 H22c . . . 112 ?
N2 C3 C4 . . . 104(3) ?
N2 C3 H3 . . . 133 ?
C4 C3 H3 . . . 123 ?
C3 C4 N5 . . . 107(3) ?
C3 C4 H4 . . . 120 ?
N5 C4 H4 . . . 133 ?
C1 N5 C4 . . . 114(3) ?
C1 N5 C51 . . . 127(3) ?
C4 N5 C51 . . . 119(3) ?
N5 C51 H51a . . . 107 ?
N5 C51 H51b . . . 107 ?
N5 C51 H51c . . . 114 ?
H51a C51 H51b . . . 105 ?
H51a C51 H51c . . . 111 ?
H51b C51 H51c . . . 113 ?
F1 P F2 . . . 90.6(8) ?
F1 P F3 . . . 179.4(9) ?
F1 P F4 . . . 88.3(9) ?
F1 P F5 . . . 91.4(8) ?
F1 P F2 . . 7 90.6(8) ?
F2 P F3 . . . 89.4(8) ?
F2 P F4 . . . 89.8(8) ?
F2 P F5 . . . 90.2(8) ?
F2 P F2 . . 7 178.8(12) ?
F3 P F4 . . . 92.3(10) ?
F3 P F5 . . . 87.9(8) ?
F3 P F2 . . 7 89.4(8) ?
F4 P F5 . . . 179.7(5) ?
F4 P F2 . . 7 89.8(8) ?
F5 P F2 . . 7 90.2(8) ?

loop_
_geom_bond_atom_site_label_1
_geom_bond_atom_site_label_2
_geom_bond_site_symmetry_1
_geom_bond_site_symmetry_2
_geom_bond_distance
_geom_bond_publ_flag
Au C1 . . 1.96(3) ?
Au C1 . '3 566' 1.96(3) ?
Au Au . '5 566' 3.525(2) ?
C1 N2 . . 1.37(5) ?
C1 N5 . . 1.36(3) ?
N2 C21 . . 1.35(6) ?
N2 C3 . . 1.37(5) ?
C21 C22 . . 1.35(7) ?
C21 H21a . . .98 ?
C21 H21b . . .98 ?
C22 H22a . . .95 ?
C22 H22b . . .93 ?
C22 H22c . . .93 ?
C3 C4 . . 1.35(5) ?
C3 H3 . . 1.00 ?
C4 N5 . . 1.37(5) ?
C4 H4 . . .90 ?
N5 C51 . . 1.52(4) ?
C51 H51a . . .97 ?
C51 H51b . . .98 ?
C51 H51c . . .92 ?
P F1 . . 1.579(17) ?
P F2 . . 1.58(2) ?
P F3 . . 1.590(17) ?
P F4 . . 1.56(2) ?
P F5 . . 1.558(15) ?
P F2 . 7 1.58(2) ?

loop_
_geom_hbond_atom_site_label_D
_geom_hbond_atom_site_label_H
_geom_hbond_atom_site_label_A
_geom_hbond_site_symmetry_D
_geom_hbond_site_symmetry_H
_geom_hbond_site_symmetry_A
_geom_hbond_distance_DH
_geom_hbond_distance_HA
_geom_hbond_distance_DA
_geom_hbond_angle_DHA
_geom_hbond_publ_flag
? ? ? ? ? ? ? ? ? ? ?

loop_
_geom_torsion_atom_site_label_1
_geom_torsion_atom_site_label_2
_geom_torsion_atom_site_label_3
_geom_torsion_atom_site_label_4
_geom_torsion_site_symmetry_1
_geom_torsion_site_symmetry_2
_geom_torsion_site_symmetry_3
_geom_torsion_site_symmetry_4
_geom_torsion
_geom_torsion_publ_flag
? ? ? ? ? ? ? ? ? ?
